data_7215904
loop_
_publ_author_name
'Saha, Subrata'
'Akhuli, Bidyut'
'Ravikumar, I.'
'Lakshminarayanan, P. S.'
'Ghosh, Pradyut'

_publ_section_title
;
 Recognition of fluoride in fluorophenyl attached tripodal amide
 receptors: structural evidence of solvent capped encapsulation of anion
 in a C3v-symmetric tripodal cleft
;
_journal_issue 22
_journal_name_full CrystEngComm
_journal_page_first 4796
_journal_paper_doi 10.1039/c3ce42440e
_journal_volume 16
_journal_year 2014
_chemical_formula_sum 'C44 H52 Cl3 F16 N5 O3'
_chemical_formula_weight 1109.26
_chemical_name_systematic
; 
 ? 
;
_space_group_IT_number 2
_symmetry_cell_setting triclinic
_symmetry_space_group_name_Hall '-P 1'
_symmetry_space_group_name_H-M 'P -1'
_atom_sites_solution_hydrogens geom
_atom_sites_solution_primary direct
_atom_sites_solution_secondary difmap
_audit_creation_method SHELXL-97
_cell_angle_alpha 86.2310(10)
_cell_angle_beta 76.2490(10)
_cell_angle_gamma 86.8740(10)
_cell_formula_units_Z 2
_cell_length_a 11.8227(9)
_cell_length_b 13.8754(10)
_cell_length_c 15.4686(11)
_cell_measurement_temperature 100(2)
_cell_volume 2457.5(3)
_computing_cell_refinement 'BRUKER APEX II'
_computing_data_collection 'BRUKER APEX II'
_computing_data_reduction 'BRUKER AXS SAINT'
_computing_molecular_graphics 'MERCURY 2.3'
_computing_publication_material 'ORTEP 3v.2'
_computing_structure_refinement 'SHELXL-97 (Sheldrick, 2008)'
_computing_structure_solution 'SHELXS-97 (Sheldrick, 2008)'
_diffrn_ambient_temperature 100(2)
_diffrn_detector_area_resol_mean 3
_diffrn_measured_fraction_theta_full 0.999
_diffrn_measured_fraction_theta_max 0.999
_diffrn_measurement_device_type 'BRUKER CCD AREA DETECTOR'
_diffrn_measurement_method 'OMEGA SCAN'
_diffrn_radiation_monochromator graphite
_diffrn_radiation_source 'fine-focus sealed tube'
_diffrn_radiation_type MoK\a
_diffrn_radiation_wavelength 0.71073
_diffrn_reflns_av_R_equivalents 0.0424
_diffrn_reflns_av_sigmaI/netI 0.0511
_diffrn_reflns_limit_h_max 13
_diffrn_reflns_limit_h_min -13
_diffrn_reflns_limit_k_max 15
_diffrn_reflns_limit_k_min -15
_diffrn_reflns_limit_l_max 17
_diffrn_reflns_limit_l_min -17
_diffrn_reflns_number 21679
_diffrn_reflns_theta_full 23.94
_diffrn_reflns_theta_max 23.94
_diffrn_reflns_theta_min 1.36
_exptl_absorpt_coefficient_mu 0.292
_exptl_absorpt_correction_T_max 0.9770
_exptl_absorpt_correction_T_min 0.9174
_exptl_absorpt_correction_type multi-scan
_exptl_absorpt_process_details SADABS
_exptl_crystal_colour COLORLESS
_exptl_crystal_density_diffrn 1.499
_exptl_crystal_density_method 'not measured'
_exptl_crystal_description PLATE
_exptl_crystal_F_000 1140
_exptl_crystal_size_max 0.30
_exptl_crystal_size_mid 0.24
_exptl_crystal_size_min 0.08
_refine_diff_density_max 0.266
_refine_diff_density_min -0.292
_refine_diff_density_rms 0.052
_refine_ls_extinction_method none
_refine_ls_goodness_of_fit_ref 1.025
_refine_ls_hydrogen_treatment mixed
_refine_ls_matrix_type full
_refine_ls_number_parameters 644
_refine_ls_number_reflns 7667
_refine_ls_number_restraints 0
_refine_ls_restrained_S_all 1.025
_refine_ls_R_factor_all 0.0612
_refine_ls_R_factor_gt 0.0390
_refine_ls_shift/su_max 0.001
_refine_ls_shift/su_mean 0.000
_refine_ls_structure_factor_coef Fsqd
_refine_ls_weighting_details 'calc w=1/[\s^2^(Fo^2^)+(0.0475P)^2^+0.0000P] where P=(Fo^2^+2Fc^2^)/3'
_refine_ls_weighting_scheme calc
_refine_ls_wR_factor_gt 0.0866
_refine_ls_wR_factor_ref 0.0974
_reflns_number_gt 5610
_reflns_number_total 7667
_reflns_threshold_expression >2sigma(I)
_cod_data_source_file c3ce42440e2.cif
_cod_data_source_block Complex1
_cod_depositor_comments
;
The following automatic conversions were performed:

'_symmetry_cell_setting' value 'Triclinic' changed to 'triclinic'
according to
/usr/data/users/saulius/crontab/automatic-downloads/rss-feeds/RSC/lib/dictionaries/cif_core.dic
dictionary named 'cif_core.dic' version 2.4.2 from
2011-04-26.

'_exptl_absorpt_correction_type' value 'MULTI-SCAN'
changed to 'multi-scan' according to
/usr/data/users/saulius/crontab/automatic-downloads/rss-feeds/RSC/lib/dictionaries/cif_core.dic
dictionary named 'cif_core.dic' version 2.4.2 from 2011-04-26.

Automatic conversion script
Id: cif_fix_values 2281 2013-09-26 08:29:07Z andrius 
;
_cod_original_sg_symbol_H-M P-1
_cod_database_code 7215904

loop_
_symmetry_equiv_pos_as_xyz
'x, y, z'
'-x, -y, -z'

loop_
_atom_site_label
_atom_site_type_symbol
_atom_site_fract_x
_atom_site_fract_y
_atom_site_fract_z
_atom_site_U_iso_or_equiv
_atom_site_adp_type
_atom_site_occupancy
_atom_site_symmetry_multiplicity
_atom_site_calc_flag
_atom_site_refinement_flags
C1 C 0.3586(2) 0.30427(18) 0.36822(17) 0.0269(6) Uani 1 1 d .
H1A H 0.3387 0.3343 0.4250 0.032 Uiso 1 1 calc R
H1B H 0.2866 0.2882 0.3537 0.032 Uiso 1 1 calc R
C2 C 0.4229(2) 0.37497(18) 0.29683(18) 0.0273(6) Uani 1 1 d .
H2A H 0.4445 0.3445 0.2402 0.033 Uiso 1 1 calc R
H2B H 0.3721 0.4309 0.2904 0.033 Uiso 1 1 calc R
C3 C 0.5515(2) 0.49796(19) 0.31855(16) 0.0243(6) Uani 1 1 d .
C4 C 0.6560(2) 0.51694(17) 0.35353(16) 0.0219(6) Uani 1 1 d .
C5 C 0.6702(2) 0.48183(18) 0.43656(17) 0.0249(6) Uani 1 1 d .
C6 C 0.7619(2) 0.50561(19) 0.47024(17) 0.0288(6) Uani 1 1 d .
C7 C 0.8431(2) 0.56729(19) 0.42142(18) 0.0283(6) Uani 1 1 d .
C8 C 0.8324(2) 0.60369(18) 0.33893(18) 0.0267(6) Uani 1 1 d .
C9 C 0.7410(2) 0.57790(18) 0.30590(17) 0.0252(6) Uani 1 1 d .
C10 C 0.4254(2) 0.14766(18) 0.30828(17) 0.0240(6) Uani 1 1 d .
H10A H 0.4088 0.1827 0.2561 0.029 Uiso 1 1 calc R
H10B H 0.3631 0.1036 0.3318 0.029 Uiso 1 1 calc R
C11 C 0.5403(2) 0.09054(17) 0.28186(16) 0.0230(6) Uani 1 1 d .
H11A H 0.5612 0.0617 0.3351 0.028 Uiso 1 1 calc R
H11B H 0.5314 0.0387 0.2452 0.028 Uiso 1 1 calc R
C12 C 0.6623(2) 0.15553(18) 0.14465(17) 0.0244(6) Uani 1 1 d .
C13 C 0.7601(2) 0.22096(19) 0.10073(16) 0.0241(6) Uani 1 1 d .
C14 C 0.8697(2) 0.1835(2) 0.06330(17) 0.0304(7) Uani 1 1 d .
C15 C 0.9577(2) 0.2410(2) 0.01709(17) 0.0329(7) Uani 1 1 d .
C16 C 0.9366(2) 0.3380(2) 0.00624(18) 0.0354(7) Uani 1 1 d .
C17 C 0.8293(3) 0.3782(2) 0.04229(19) 0.0357(7) Uani 1 1 d .
C18 C 0.7428(2) 0.3195(2) 0.08958(18) 0.0298(7) Uani 1 1 d .
C19 C 0.4041(2) 0.17013(19) 0.46564(16) 0.0257(6) Uani 1 1 d .
H19A H 0.4242 0.1015 0.4625 0.031 Uiso 1 1 calc R
H19B H 0.3214 0.1777 0.4923 0.031 Uiso 1 1 calc R
C20 C 0.4725(2) 0.2148(2) 0.52374(17) 0.0278(6) Uani 1 1 d .
H20A H 0.4561 0.2841 0.5236 0.033 Uiso 1 1 calc R
H20B H 0.4473 0.1886 0.5846 0.033 Uiso 1 1 calc R
C21 C 0.6562(2) 0.13690(18) 0.53806(16) 0.0239(6) Uani 1 1 d .
C22 C 0.7860(2) 0.12766(18) 0.49913(16) 0.0220(6) Uani 1 1 d .
C23 C 0.8625(2) 0.16639(18) 0.54116(16) 0.0260(6) Uani 1 1 d .
C24 C 0.9818(2) 0.15500(19) 0.51140(18) 0.0288(7) Uani 1 1 d .
C25 C 1.0266(2) 0.10392(18) 0.43731(18) 0.0260(6) Uani 1 1 d .
C26 C 0.9535(2) 0.06392(18) 0.39406(17) 0.0258(6) Uani 1 1 d .
C27 C 0.8345(2) 0.07654(18) 0.42512(17) 0.0233(6) Uani 1 1 d .
C28 C 0.9502(2) 0.32945(18) 0.27631(16) 0.0244(6) Uani 1 1 d .
H28 H 0.8674 0.3160 0.2979 0.029 Uiso 1 1 calc R
C29 C 0.5450(2) 0.80318(18) 0.20428(16) 0.0215(6) Uani 1 1 d .
H29A H 0.5038 0.8403 0.2540 0.026 Uiso 1 1 calc R
H29B H 0.5569 0.7378 0.2277 0.026 Uiso 1 1 calc R
C30 C 0.6640(2) 0.84561(18) 0.16821(16) 0.0240(6) Uani 1 1 d .
H30A H 0.6554 0.9090 0.1395 0.029 Uiso 1 1 calc R
H30B H 0.7117 0.8043 0.1243 0.029 Uiso 1 1 calc R
C31 C 0.7225(2) 0.85371(19) 0.24535(17) 0.0259(6) Uani 1 1 d .
H31A H 0.6794 0.9019 0.2844 0.031 Uiso 1 1 calc R
H31B H 0.7182 0.7923 0.2795 0.031 Uiso 1 1 calc R
C32 C 0.8486(2) 0.8807(2) 0.2163(2) 0.0409(8) Uani 1 1 d .
H32A H 0.8920 0.8337 0.1773 0.061 Uiso 1 1 calc R
H32B H 0.8805 0.8824 0.2678 0.061 Uiso 1 1 calc R
H32C H 0.8534 0.9432 0.1855 0.061 Uiso 1 1 calc R
C33 C 0.4231(2) 0.90083(17) 0.11433(16) 0.0223(6) Uani 1 1 d .
H33A H 0.4895 0.9419 0.0978 0.027 Uiso 1 1 calc R
H33B H 0.3924 0.8970 0.0619 0.027 Uiso 1 1 calc R
C34 C 0.3304(2) 0.94939(17) 0.18536(16) 0.0239(6) Uani 1 1 d .
H34A H 0.3597 0.9545 0.2383 0.029 Uiso 1 1 calc R
H34B H 0.2620 0.9104 0.2015 0.029 Uiso 1 1 calc R
C35 C 0.2970(2) 1.04956(18) 0.15113(17) 0.0289(6) Uani 1 1 d .
H35A H 0.2528 1.0851 0.2010 0.035 Uiso 1 1 calc R
H35B H 0.3674 1.0839 0.1252 0.035 Uiso 1 1 calc R
C36 C 0.2250(3) 1.0471(2) 0.08162(18) 0.0381(7) Uani 1 1 d .
H36A H 0.2684 1.0125 0.0319 0.057 Uiso 1 1 calc R
H36B H 0.2075 1.1120 0.0617 0.057 Uiso 1 1 calc R
H36C H 0.1537 1.0154 0.1075 0.057 Uiso 1 1 calc R
C37 C 0.5296(2) 0.75619(17) 0.05348(15) 0.0223(6) Uani 1 1 d .
H37A H 0.4769 0.7593 0.0138 0.027 Uiso 1 1 calc R
H37B H 0.5946 0.7961 0.0258 0.027 Uiso 1 1 calc R
C38 C 0.5758(2) 0.65245(18) 0.06095(17) 0.0275(6) Uani 1 1 d .
H38A H 0.5154 0.6134 0.0982 0.033 Uiso 1 1 calc R
H38B H 0.6413 0.6502 0.0888 0.033 Uiso 1 1 calc R
C39 C 0.6144(2) 0.61126(19) -0.03111(17) 0.0296(6) Uani 1 1 d .
H39A H 0.6361 0.5433 -0.0240 0.035 Uiso 1 1 calc R
H39B H 0.5490 0.6160 -0.0592 0.035 Uiso 1 1 calc R
C40 C 0.7160(2) 0.6619(2) -0.09204(18) 0.0368(7) Uani 1 1 d .
H40A H 0.6928 0.7277 -0.1046 0.055 Uiso 1 1 calc R
H40B H 0.7399 0.6294 -0.1467 0.055 Uiso 1 1 calc R
H40C H 0.7798 0.6607 -0.0634 0.055 Uiso 1 1 calc R
C41 C 0.3656(2) 0.73837(18) 0.18844(16) 0.0217(6) Uani 1 1 d .
H41A H 0.3971 0.6764 0.2067 0.026 Uiso 1 1 calc R
H41B H 0.3255 0.7698 0.2420 0.026 Uiso 1 1 calc R
C42 C 0.2775(2) 0.72066(19) 0.13491(17) 0.0268(6) Uani 1 1 d .
H42A H 0.3114 0.6765 0.0888 0.032 Uiso 1 1 calc R
H42B H 0.2564 0.7811 0.1064 0.032 Uiso 1 1 calc R
C43 C 0.1690(2) 0.67775(19) 0.19632(17) 0.0274(6) Uani 1 1 d .
H43A H 0.1336 0.7239 0.2403 0.033 Uiso 1 1 calc R
H43B H 0.1131 0.6672 0.1614 0.033 Uiso 1 1 calc R
C44 C 0.1945(2) 0.5832(2) 0.2440(2) 0.0395(8) Uani 1 1 d .
H44A H 0.2326 0.5380 0.2010 0.059 Uiso 1 1 calc R
H44B H 0.1228 0.5576 0.2783 0.059 Uiso 1 1 calc R
H44C H 0.2442 0.5942 0.2829 0.059 Uiso 1 1 calc R
N1 N 0.42948(17) 0.21597(14) 0.37568(13) 0.0213(5) Uani 1 1 d .
N2 N 0.52666(17) 0.40553(15) 0.31993(14) 0.0254(5) Uani 1 1 d .
H2 H 0.5741 0.3621 0.3351 0.030 Uiso 1 1 calc R
N3 N 0.63354(17) 0.15136(14) 0.23277(13) 0.0218(5) Uani 1 1 d .
H3 H 0.6702 0.1848 0.2614 0.026 Uiso 1 1 calc R
N4 N 0.59745(17) 0.19590(15) 0.49238(13) 0.0237(5) Uani 1 1 d .
H4 H 0.6338 0.2237 0.4431 0.028 Uiso 1 1 calc R
N5 N 0.46633(17) 0.79957(14) 0.13981(12) 0.0194(5) Uani 1 1 d .
O1 O 0.49466(15) 0.56693(12) 0.29357(12) 0.0307(4) Uani 1 1 d .
O2 O 0.61680(16) 0.10997(13) 0.09651(12) 0.0346(5) Uani 1 1 d .
O3 O 0.61453(15) 0.09132(13) 0.60840(11) 0.0331(5) Uani 1 1 d .
F1 F 0.59112(12) 0.42337(10) 0.48791(9) 0.0324(4) Uani 1 1 d .
F2 F 0.77224(14) 0.46988(12) 0.55072(10) 0.0413(4) Uani 1 1 d .
F3 F 0.93374(13) 0.58989(11) 0.45342(11) 0.0424(4) Uani 1 1 d .
F4 F 0.91300(13) 0.66188(11) 0.28982(11) 0.0398(4) Uani 1 1 d .
F5 F 0.73713(12) 0.61209(10) 0.22314(9) 0.0318(4) Uani 1 1 d .
F6 F 0.89242(14) 0.08801(12) 0.07238(11) 0.0479(5) Uani 1 1 d .
F7 F 1.06460(14) 0.20263(14) -0.01601(11) 0.0531(5) Uani 1 1 d .
F8 F 1.02226(14) 0.39476(13) -0.03896(11) 0.0515(5) Uani 1 1 d .
F9 F 0.80875(15) 0.47374(12) 0.03308(13) 0.0582(5) Uani 1 1 d .
F10 F 0.63698(13) 0.36094(11) 0.12265(11) 0.0432(4) Uani 1 1 d .
F11 F 0.82075(13) 0.21824(11) 0.61317(10) 0.0395(4) Uani 1 1 d .
F12 F 1.05402(13) 0.19392(12) 0.55341(11) 0.0435(4) Uani 1 1 d .
F13 F 1.14265(12) 0.09238(11) 0.40689(10) 0.0377(4) Uani 1 1 d .
F14 F 0.99879(13) 0.01211(11) 0.32248(10) 0.0367(4) Uani 1 1 d .
F15 F 0.76500(12) 0.03541(11) 0.38193(10) 0.0348(4) Uani 1 1 d .
F16 F 0.70853(11) 0.27546(9) 0.33266(8) 0.0231(3) Uani 1 1 d .
Cl1 Cl 1.02485(6) 0.22689(5) 0.22493(4) 0.03354(18) Uani 1 1 d .
Cl2 Cl 1.00689(6) 0.35597(5) 0.36749(4) 0.03247(18) Uani 1 1 d .
Cl3 Cl 0.96463(6) 0.42994(5) 0.19850(4) 0.03123(18) Uani 1 1 d .

loop_
_atom_site_aniso_label
_atom_site_aniso_U_11
_atom_site_aniso_U_22
_atom_site_aniso_U_33
_atom_site_aniso_U_23
_atom_site_aniso_U_13
_atom_site_aniso_U_12
C1 0.0237(15) 0.0266(15) 0.0312(15) -0.0066(12) -0.0073(12) 0.0030(12)
C2 0.0263(15) 0.0216(15) 0.0372(16) -0.0005(12) -0.0153(13) 0.0041(12)
C3 0.0238(15) 0.0244(16) 0.0222(14) 0.0025(12) -0.0018(12) -0.0007(12)
C4 0.0221(14) 0.0156(13) 0.0270(15) -0.0017(11) -0.0045(12) 0.0030(11)
C5 0.0246(15) 0.0190(14) 0.0284(15) 0.0010(12) -0.0012(12) -0.0019(12)
C6 0.0344(17) 0.0284(16) 0.0253(15) -0.0026(13) -0.0109(13) 0.0032(13)
C7 0.0265(16) 0.0266(16) 0.0359(17) -0.0100(13) -0.0138(13) 0.0005(12)
C8 0.0203(15) 0.0214(15) 0.0370(17) 0.0001(13) -0.0035(13) -0.0044(12)
C9 0.0286(16) 0.0212(14) 0.0246(15) 0.0014(12) -0.0060(12) 0.0059(12)
C10 0.0220(15) 0.0224(14) 0.0281(15) -0.0007(12) -0.0059(12) -0.0054(11)
C11 0.0262(15) 0.0197(14) 0.0236(14) 0.0002(11) -0.0069(12) -0.0030(11)
C12 0.0214(14) 0.0268(15) 0.0255(16) -0.0017(12) -0.0070(12) 0.0031(12)
C13 0.0204(14) 0.0352(17) 0.0176(14) -0.0004(12) -0.0067(11) -0.0018(12)
C14 0.0284(16) 0.0389(18) 0.0232(15) 0.0022(13) -0.0075(13) 0.0052(14)
C15 0.0166(15) 0.057(2) 0.0229(15) 0.0005(14) -0.0015(12) 0.0020(14)
C16 0.0244(17) 0.058(2) 0.0257(16) 0.0128(15) -0.0096(13) -0.0158(15)
C17 0.0363(19) 0.0353(18) 0.0398(18) 0.0051(14) -0.0186(15) -0.0053(14)
C18 0.0214(15) 0.0365(17) 0.0322(16) -0.0042(13) -0.0068(13) -0.0023(13)
C19 0.0202(14) 0.0279(15) 0.0265(15) 0.0001(12) -0.0007(12) -0.0017(12)
C20 0.0212(15) 0.0348(17) 0.0228(15) 0.0006(12) 0.0028(12) 0.0026(12)
C21 0.0304(16) 0.0221(14) 0.0198(15) -0.0019(12) -0.0063(12) -0.0017(12)
C22 0.0251(15) 0.0223(14) 0.0184(14) 0.0057(11) -0.0062(11) -0.0018(12)
C23 0.0347(17) 0.0239(15) 0.0179(14) -0.0012(12) -0.0035(12) 0.0007(12)
C24 0.0317(17) 0.0269(16) 0.0323(16) 0.0029(13) -0.0157(13) -0.0100(13)
C25 0.0188(15) 0.0262(15) 0.0323(16) 0.0066(13) -0.0064(12) -0.0012(12)
C26 0.0330(17) 0.0183(14) 0.0247(15) -0.0010(12) -0.0051(13) 0.0025(12)
C27 0.0243(15) 0.0235(15) 0.0247(15) -0.0015(12) -0.0102(12) -0.0027(12)
C28 0.0231(14) 0.0247(15) 0.0260(15) -0.0021(12) -0.0061(12) -0.0022(12)
C29 0.0228(14) 0.0237(14) 0.0183(13) -0.0001(11) -0.0061(11) -0.0004(11)
C30 0.0219(14) 0.0234(15) 0.0256(15) 0.0008(12) -0.0036(12) -0.0013(11)
C31 0.0269(15) 0.0225(15) 0.0282(15) -0.0027(12) -0.0059(12) -0.0011(12)
C32 0.0332(17) 0.050(2) 0.0417(18) -0.0025(15) -0.0116(14) -0.0113(15)
C33 0.0245(14) 0.0191(14) 0.0222(14) 0.0038(11) -0.0050(11) 0.0013(11)
C34 0.0246(15) 0.0236(15) 0.0236(14) -0.0005(12) -0.0070(12) 0.0023(12)
C35 0.0285(16) 0.0275(16) 0.0302(16) -0.0022(12) -0.0072(12) 0.0054(12)
C36 0.0425(18) 0.0394(18) 0.0343(17) -0.0004(14) -0.0164(14) 0.0104(15)
C37 0.0245(15) 0.0254(15) 0.0162(13) -0.0015(11) -0.0028(11) -0.0020(12)
C38 0.0302(16) 0.0238(15) 0.0279(15) 0.0000(12) -0.0062(12) 0.0002(12)
C39 0.0301(16) 0.0261(15) 0.0319(16) -0.0054(13) -0.0060(13) 0.0034(12)
C40 0.0405(18) 0.0313(17) 0.0346(17) -0.0072(14) -0.0003(14) 0.0017(14)
C41 0.0234(14) 0.0211(14) 0.0195(14) 0.0016(11) -0.0032(11) -0.0028(11)
C42 0.0262(15) 0.0306(16) 0.0243(15) 0.0007(12) -0.0072(12) -0.0055(12)
C43 0.0263(15) 0.0332(16) 0.0258(15) -0.0008(12) -0.0113(12) -0.0053(12)
C44 0.0347(17) 0.0360(18) 0.0480(19) 0.0103(15) -0.0114(15) -0.0110(14)
N1 0.0202(12) 0.0194(12) 0.0237(12) -0.0015(9) -0.0040(9) 0.0000(9)
N2 0.0241(12) 0.0200(12) 0.0358(13) 0.0038(10) -0.0164(10) 0.0007(10)
N3 0.0200(12) 0.0254(12) 0.0205(12) -0.0018(9) -0.0051(9) -0.0031(9)
N4 0.0216(12) 0.0287(13) 0.0183(11) 0.0038(10) -0.0014(9) -0.0011(10)
N5 0.0209(11) 0.0200(11) 0.0165(11) 0.0011(9) -0.0032(9) -0.0015(9)
O1 0.0280(11) 0.0224(10) 0.0422(12) 0.0065(9) -0.0125(9) 0.0022(8)
O2 0.0373(12) 0.0438(12) 0.0259(10) -0.0042(9) -0.0114(9) -0.0097(10)
O3 0.0356(11) 0.0367(11) 0.0224(10) 0.0099(9) -0.0015(9) 0.0005(9)
F1 0.0330(9) 0.0338(9) 0.0292(9) 0.0068(7) -0.0062(7) -0.0057(7)
F2 0.0505(11) 0.0490(11) 0.0287(9) 0.0020(8) -0.0190(8) -0.0023(8)
F3 0.0384(10) 0.0427(10) 0.0538(11) -0.0064(8) -0.0242(9) -0.0058(8)
F4 0.0296(9) 0.0356(10) 0.0539(11) 0.0071(8) -0.0097(8) -0.0098(8)
F5 0.0325(9) 0.0318(9) 0.0304(9) 0.0080(7) -0.0085(7) -0.0034(7)
F6 0.0409(10) 0.0463(11) 0.0497(11) 0.0017(9) -0.0015(8) 0.0126(8)
F7 0.0286(10) 0.0817(14) 0.0412(10) 0.0017(9) 0.0038(8) 0.0081(9)
F8 0.0362(10) 0.0746(13) 0.0429(10) 0.0194(9) -0.0090(8) -0.0244(9)
F9 0.0464(11) 0.0368(11) 0.0922(15) 0.0172(10) -0.0215(10) -0.0113(9)
F10 0.0276(9) 0.0357(10) 0.0625(12) -0.0014(8) -0.0044(8) 0.0018(8)
F11 0.0417(10) 0.0495(10) 0.0288(9) -0.0144(8) -0.0073(8) -0.0061(8)
F12 0.0380(10) 0.0507(11) 0.0474(10) -0.0068(9) -0.0180(8) -0.0117(8)
F13 0.0220(9) 0.0402(10) 0.0490(10) 0.0007(8) -0.0056(7) -0.0001(7)
F14 0.0316(9) 0.0384(9) 0.0381(9) -0.0124(8) -0.0024(7) 0.0031(7)
F15 0.0283(9) 0.0443(10) 0.0345(9) -0.0138(8) -0.0098(7) 0.0002(7)
F16 0.0220(8) 0.0237(8) 0.0229(8) 0.0019(6) -0.0042(6) -0.0019(6)
Cl1 0.0410(4) 0.0264(4) 0.0305(4) -0.0027(3) -0.0038(3) 0.0028(3)
Cl2 0.0389(4) 0.0317(4) 0.0304(4) -0.0009(3) -0.0156(3) -0.0004(3)
Cl3 0.0361(4) 0.0279(4) 0.0292(4) 0.0028(3) -0.0087(3) 0.0017(3)

loop_
_atom_type_symbol
_atom_type_description
_atom_type_scat_dispersion_real
_atom_type_scat_dispersion_imag
_atom_type_scat_source
C C 0.0033 0.0016 'International Tables Vol C Tables 4.2.6.8 and 6.1.1.4'
H H 0.0000 0.0000 'International Tables Vol C Tables 4.2.6.8 and 6.1.1.4'
N N 0.0061 0.0033 'International Tables Vol C Tables 4.2.6.8 and 6.1.1.4'
O O 0.0106 0.0060 'International Tables Vol C Tables 4.2.6.8 and 6.1.1.4'
F F 0.0171 0.0103 'International Tables Vol C Tables 4.2.6.8 and 6.1.1.4'
Cl Cl 0.1484 0.1585 'International Tables Vol C Tables 4.2.6.8 and 6.1.1.4'

loop_
_geom_angle_atom_site_label_1
_geom_angle_atom_site_label_2
_geom_angle_atom_site_label_3
_geom_angle
_geom_angle_site_symmetry_1
N1 C1 C2 111.2(2) .
N1 C1 H1A 109.4 .
C2 C1 H1A 109.4 .
N1 C1 H1B 109.4 .
C2 C1 H1B 109.4 .
H1A C1 H1B 108.0 .
N2 C2 C1 110.6(2) .
N2 C2 H2A 109.5 .
C1 C2 H2A 109.5 .
N2 C2 H2B 109.5 .
C1 C2 H2B 109.5 .
H2A C2 H2B 108.1 .
O1 C3 O1 0.00(18) 1
O1 C3 N2 125.4(2) 1
O1 C3 N2 125.4(2) .
O1 C3 C4 119.2(2) 1
O1 C3 C4 119.2(2) .
N2 C3 C4 115.4(2) .
C5 C4 C9 115.7(2) .
C5 C4 C3 123.3(2) .
C9 C4 C3 120.8(2) .
F1 C5 C6 117.5(2) .
F1 C5 C4 119.8(2) .
C6 C5 C4 122.6(2) .
F2 C6 C7 119.7(2) .
F2 C6 C5 120.6(2) .
C7 C6 C5 119.7(2) .
F3 C7 C6 120.0(2) .
F3 C7 C8 120.3(2) .
C6 C7 C8 119.6(2) .
F4 C8 C7 120.0(2) .
F4 C8 C9 120.2(2) .
C7 C8 C9 119.8(2) .
F5 C9 C8 117.6(2) .
F5 C9 C4 119.8(2) .
C8 C9 C4 122.6(2) .
N1 C10 C11 110.8(2) .
N1 C10 H10A 109.5 .
C11 C10 H10A 109.5 .
N1 C10 H10B 109.5 .
C11 C10 H10B 109.5 .
H10A C10 H10B 108.1 .
N3 C11 C10 111.7(2) .
N3 C11 H11A 109.3 .
C10 C11 H11A 109.3 .
N3 C11 H11B 109.3 .
C10 C11 H11B 109.3 .
H11A C11 H11B 107.9 .
O2 C12 N3 125.5(2) .
O2 C12 C13 118.4(2) .
N3 C12 C13 116.1(2) .
C14 C13 C18 116.5(2) .
C14 C13 C12 121.0(2) .
C18 C13 C12 122.3(2) .
F6 C14 C15 118.6(2) .
F6 C14 C13 119.4(2) .
C15 C14 C13 122.1(3) .
F7 C15 C16 119.7(2) .
F7 C15 C14 120.6(3) .
C16 C15 C14 119.7(2) .
F8 C16 C15 120.1(3) .
F8 C16 C17 119.8(3) .
C15 C16 C17 120.1(3) .
F9 C17 C16 120.3(3) .
F9 C17 C18 120.4(3) .
C16 C17 C18 119.2(3) .
F10 C18 C17 117.9(2) .
F10 C18 C13 119.7(2) .
C17 C18 C13 122.3(3) .
N1 C19 C20 111.0(2) .
N1 C19 H19A 109.4 .
C20 C19 H19A 109.4 .
N1 C19 H19B 109.4 .
C20 C19 H19B 109.4 .
H19A C19 H19B 108.0 .
N4 C20 C19 111.7(2) .
N4 C20 H20A 109.3 .
C19 C20 H20A 109.3 .
N4 C20 H20B 109.3 .
C19 C20 H20B 109.3 .
H20A C20 H20B 107.9 .
O3 C21 N4 125.8(2) .
O3 C21 C22 118.8(2) .
N4 C21 C22 115.4(2) .
C27 C22 C23 116.7(2) .
C27 C22 C21 123.0(2) .
C23 C22 C21 120.1(2) .
F11 C23 C24 117.9(2) .
F11 C23 C22 119.7(2) .
C24 C23 C22 122.4(2) .
F12 C24 C25 119.8(2) .
F12 C24 C23 121.1(2) .
C25 C24 C23 119.1(2) .
F13 C25 C24 120.1(2) .
F13 C25 C26 119.7(2) .
C24 C25 C26 120.2(2) .
F14 C26 C25 119.5(2) .
F14 C26 C27 121.0(2) .
C25 C26 C27 119.5(2) .
F15 C27 C22 119.8(2) .
F15 C27 C26 118.1(2) .
C22 C27 C26 122.0(2) .
Cl1 C28 Cl2 110.04(14) .
Cl1 C28 Cl3 110.00(13) .
Cl2 C28 Cl3 109.63(13) .
Cl1 C28 H28 109.0 .
Cl2 C28 H28 109.0 .
Cl3 C28 H28 109.0 .
C30 C29 N5 117.35(19) .
C30 C29 H29A 108.0 .
N5 C29 H29A 108.0 .
C30 C29 H29B 108.0 .
N5 C29 H29B 108.0 .
H29A C29 H29B 107.2 .
C29 C30 C31 108.9(2) .
C29 C30 H30A 109.9 .
C31 C30 H30A 109.9 .
C29 C30 H30B 109.9 .
C31 C30 H30B 109.9 .
H30A C30 H30B 108.3 .
C32 C31 C30 113.9(2) .
C32 C31 H31A 108.8 .
C30 C31 H31A 108.8 .
C32 C31 H31B 108.8 .
C30 C31 H31B 108.8 .
H31A C31 H31B 107.7 .
C31 C32 H32A 109.5 .
C31 C32 H32B 109.5 .
H32A C32 H32B 109.5 .
C31 C32 H32C 109.5 .
H32A C32 H32C 109.5 .
H32B C32 H32C 109.5 .
C34 C33 N5 116.19(19) .
C34 C33 H33A 108.2 .
N5 C33 H33A 108.2 .
C34 C33 H33B 108.2 .
N5 C33 H33B 108.2 .
H33A C33 H33B 107.4 .
C33 C34 C35 110.3(2) .
C33 C34 H34A 109.6 .
C35 C34 H34A 109.6 .
C33 C34 H34B 109.6 .
C35 C34 H34B 109.6 .
H34A C34 H34B 108.1 .
C36 C35 C34 113.0(2) .
C36 C35 H35A 109.0 .
C34 C35 H35A 109.0 .
C36 C35 H35B 109.0 .
C34 C35 H35B 109.0 .
H35A C35 H35B 107.8 .
C35 C36 H36A 109.5 .
C35 C36 H36B 109.5 .
H36A C36 H36B 109.5 .
C35 C36 H36C 109.5 .
H36A C36 H36C 109.5 .
H36B C36 H36C 109.5 .
C38 C37 N5 116.17(19) .
C38 C37 H37A 108.2 .
N5 C37 H37A 108.2 .
C38 C37 H37B 108.2 .
N5 C37 H37B 108.2 .
H37A C37 H37B 107.4 .
C37 C38 C39 110.5(2) .
C37 C38 H38A 109.5 .
C39 C38 H38A 109.5 .
C37 C38 H38B 109.5 .
C39 C38 H38B 109.5 .
H38A C38 H38B 108.1 .
C40 C39 C38 113.7(2) .
C40 C39 H39A 108.8 .
C38 C39 H39A 108.8 .
C40 C39 H39B 108.8 .
C38 C39 H39B 108.8 .
H39A C39 H39B 107.7 .
C39 C40 H40A 109.5 .
C39 C40 H40B 109.5 .
H40A C40 H40B 109.5 .
C39 C40 H40C 109.5 .
H40A C40 H40C 109.5 .
H40B C40 H40C 109.5 .
C42 C41 N5 115.01(19) .
C42 C41 H41A 108.5 .
N5 C41 H41A 108.5 .
C42 C41 H41B 108.5 .
N5 C41 H41B 108.5 .
H41A C41 H41B 107.5 .
C41 C42 C43 109.8(2) .
C41 C42 H42A 109.7 .
C43 C42 H42A 109.7 .
C41 C42 H42B 109.7 .
C43 C42 H42B 109.7 .
H42A C42 H42B 108.2 .
C44 C43 C42 113.1(2) .
C44 C43 H43A 109.0 .
C42 C43 H43A 109.0 .
C44 C43 H43B 109.0 .
C42 C43 H43B 109.0 .
H43A C43 H43B 107.8 .
C43 C44 H44A 109.5 .
C43 C44 H44B 109.5 .
H44A C44 H44B 109.5 .
C43 C44 H44C 109.5 .
H44A C44 H44C 109.5 .
H44B C44 H44C 109.5 .
C1 N1 C19 112.93(19) .
C1 N1 C10 112.75(19) .
C19 N1 C10 111.97(19) .
C3 N2 C2 122.6(2) .
C3 N2 H2 118.7 .
C2 N2 H2 118.7 .
C12 N3 C11 120.6(2) .
C12 N3 H3 119.7 .
C11 N3 H3 119.7 .
C21 N4 C20 121.4(2) .
C21 N4 H4 119.3 .
C20 N4 H4 119.3 .
C37 N5 C41 111.00(18) .
C37 N5 C29 111.86(18) .
C41 N5 C29 105.45(17) .
C37 N5 C33 106.15(17) .
C41 N5 C33 111.16(18) .
C29 N5 C33 111.32(18) .
O1 O1 C3 0(10) 1

loop_
_geom_bond_atom_site_label_1
_geom_bond_atom_site_label_2
_geom_bond_distance
_geom_bond_site_symmetry_2
C1 N1 1.460(3) .
C1 C2 1.517(3) .
C1 H1A 0.9700 .
C1 H1B 0.9700 .
C2 N2 1.448(3) .
C2 H2A 0.9700 .
C2 H2B 0.9700 .
C3 O1 1.233(3) 1
C3 O1 1.233(3) .
C3 N2 1.329(3) .
C3 C4 1.504(3) .
C4 C5 1.388(3) .
C4 C9 1.389(3) .
C5 F1 1.344(3) .
C5 C6 1.374(4) .
C6 F2 1.340(3) .
C6 C7 1.372(4) .
C7 F3 1.342(3) .
C7 C8 1.372(4) .
C8 F4 1.340(3) .
C8 C9 1.373(4) .
C9 F5 1.346(3) .
C10 N1 1.465(3) .
C10 C11 1.518(3) .
C10 H10A 0.9700 .
C10 H10B 0.9700 .
C11 N3 1.457(3) .
C11 H11A 0.9700 .
C11 H11B 0.9700 .
C12 O2 1.238(3) .
C12 N3 1.322(3) .
C12 C13 1.511(3) .
C13 C14 1.376(4) .
C13 C18 1.378(4) .
C14 F6 1.343(3) .
C14 C15 1.375(4) .
C15 F7 1.341(3) .
C15 C16 1.362(4) .
C16 F8 1.346(3) .
C16 C17 1.364(4) .
C17 F9 1.339(3) .
C17 C18 1.378(4) .
C18 F10 1.346(3) .
C19 N1 1.462(3) .
C19 C20 1.523(3) .
C19 H19A 0.9700 .
C19 H19B 0.9700 .
C20 N4 1.456(3) .
C20 H20A 0.9700 .
C20 H20B 0.9700 .
C21 O3 1.231(3) .
C21 N4 1.322(3) .
C21 C22 1.511(3) .
C22 C27 1.376(3) .
C22 C23 1.381(3) .
C23 F11 1.344(3) .
C23 C24 1.379(4) .
C24 F12 1.343(3) .
C24 C25 1.369(4) .
C25 F13 1.345(3) .
C25 C26 1.371(4) .
C26 F14 1.345(3) .
C26 C27 1.380(3) .
C27 F15 1.345(3) .
C28 Cl1 1.765(3) .
C28 Cl2 1.766(3) .
C28 Cl3 1.769(2) .
C28 H28 0.9800 .
C29 C30 1.520(3) .
C29 N5 1.522(3) .
C29 H29A 0.9700 .
C29 H29B 0.9700 .
C30 C31 1.527(3) .
C30 H30A 0.9700 .
C30 H30B 0.9700 .
C31 C32 1.511(3) .
C31 H31A 0.9700 .
C31 H31B 0.9700 .
C32 H32A 0.9600 .
C32 H32B 0.9600 .
C32 H32C 0.9600 .
C33 C34 1.519(3) .
C33 N5 1.528(3) .
C33 H33A 0.9700 .
C33 H33B 0.9700 .
C34 C35 1.520(3) .
C34 H34A 0.9700 .
C34 H34B 0.9700 .
C35 C36 1.525(4) .
C35 H35A 0.9700 .
C35 H35B 0.9700 .
C36 H36A 0.9600 .
C36 H36B 0.9600 .
C36 H36C 0.9600 .
C37 C38 1.519(3) .
C37 N5 1.512(3) .
C37 H37A 0.9700 .
C37 H37B 0.9700 .
C38 C39 1.527(3) .
C38 H38A 0.9700 .
C38 H38B 0.9700 .
C39 C40 1.514(4) .
C39 H39A 0.9700 .
C39 H39B 0.9700 .
C40 H40A 0.9600 .
C40 H40B 0.9600 .
C40 H40C 0.9600 .
C41 C42 1.515(3) .
C41 N5 1.518(3) .
C41 H41A 0.9700 .
C41 H41B 0.9700 .
C42 C43 1.527(3) .
C42 H42A 0.9700 .
C42 H42B 0.9700 .
C43 C44 1.514(4) .
C43 H43A 0.9700 .
C43 H43B 0.9700 .
C44 H44A 0.9600 .
C44 H44B 0.9600 .
C44 H44C 0.9600 .
N2 H2 0.8600 .
N3 H3 0.8600 .
N4 H4 0.8600 .
O1 O1 0.000(5) 1
F16 F16 0.000(4) 1

loop_
_geom_hbond_atom_site_label_D
_geom_hbond_atom_site_label_H
_geom_hbond_atom_site_label_A
_geom_hbond_distance_DH
_geom_hbond_distance_HA
_geom_hbond_distance_DA
_geom_hbond_angle_DHA
_geom_hbond_site_symmetry_A
C44 H44C F11 0.96 3.11 3.614(3) 114.1 2_666
C41 H41A O1 0.97 2.39 3.302(3) 156.2 1
C36 H36B F7 0.96 2.53 3.319(3) 139.2 1_465
C34 H34A O3 0.97 2.50 3.411(3) 156.5 2_666
C33 H33B O2 0.97 2.49 3.419(3) 161.0 2_665
C32 H32A F7 0.96 2.50 3.290(3) 139.0 2_765
C29 H29A O3 0.97 2.47 3.429(3) 170.4 2_666
C29 H29B O1 0.97 2.59 3.498(3) 155.6 1
C28 H28 F16 0.98 1.93 2.906(3) 173.1 1
N4 H4 F16 0.86 1.84 2.703(2) 175.4 1
N3 H3 F16 0.86 1.87 2.703(2) 163.7 1
N2 H2 F16 0.86 1.93 2.766(2) 162.2 1
